data_4311076
loop_
_publ_author_name
'Victor Ovcharenko'
'Elena Fursova'
'Galina Romanenko'
'Vladimir Ikorskii'

_publ_section_title
;
 Synthesis and Structure of Heterospin Compounds Based on the
 [Mn6(O)2Piv10]- Cluster Unit and Nitroxide
;
_journal_name_full 'Inorganic Chemistry'
_journal_page_first 3332
_journal_page_last 3334
_journal_paper_doi 10.1021/ic049859y
_journal_volume 43
_journal_year 2004
_chemical_formula_sum 'C68 H110 Mn6 O27'
_chemical_formula_weight 1689.20
_chemical_name_systematic
; 
 ? 
;
_space_group_IT_number 60
_symmetry_cell_setting orthorhombic
_symmetry_space_group_name_Hall '-P 2n 2ab'
_symmetry_space_group_name_H-M 'P b c n'
_atom_sites_solution_hydrogens geom
_atom_sites_solution_primary direct
_atom_sites_solution_secondary difmap
_audit_creation_method SHELXL-97
_cell_angle_alpha 90.00
_cell_angle_beta 90.00
_cell_angle_gamma 90.00
_cell_formula_units_Z 4
_cell_length_a 14.231(2)
_cell_length_b 23.048(4)
_cell_length_c 27.494(5)
_cell_measurement_temperature 293(2)
_cell_volume 9018(3)
_computing_structure_refinement 'SHELXL-97 (Sheldrick, 1997)'
_computing_structure_solution 'SHELXS-97 (Sheldrick, 1990)'
_diffrn_ambient_temperature 293(2)
_diffrn_measured_fraction_theta_full 0.986
_diffrn_measured_fraction_theta_max 0.986
_diffrn_radiation_monochromator graphite
_diffrn_radiation_source 'fine-focus sealed tube'
_diffrn_radiation_type MoK\a
_diffrn_radiation_wavelength 0.71073
_diffrn_reflns_av_R_equivalents 0.0253
_diffrn_reflns_av_sigmaI/netI 0.0195
_diffrn_reflns_limit_h_max 15
_diffrn_reflns_limit_h_min -15
_diffrn_reflns_limit_k_max 25
_diffrn_reflns_limit_k_min -22
_diffrn_reflns_limit_l_max 30
_diffrn_reflns_limit_l_min -30
_diffrn_reflns_number 36947
_diffrn_reflns_theta_full 23.43
_diffrn_reflns_theta_max 23.43
_diffrn_reflns_theta_min 1.92
_exptl_absorpt_coefficient_mu 0.880
_exptl_crystal_density_diffrn 1.244
_exptl_crystal_density_method 'not measured'
_exptl_crystal_F_000 3536
_refine_diff_density_max 0.383
_refine_diff_density_min -0.244
_refine_diff_density_rms 0.054
_refine_ls_extinction_coef 0.00013(7)
_refine_ls_extinction_expression Fc^*^=kFc[1+0.001xFc^2^\l^3^/sin(2\q)]^-1/4^
_refine_ls_extinction_method SHELXL
_refine_ls_goodness_of_fit_ref 0.930
_refine_ls_hydrogen_treatment mixed
_refine_ls_matrix_type full
_refine_ls_number_parameters 519
_refine_ls_number_reflns 6522
_refine_ls_number_restraints 0
_refine_ls_restrained_S_all 0.930
_refine_ls_R_factor_all 0.0426
_refine_ls_R_factor_gt 0.0359
_refine_ls_shift/su_max 0.247
_refine_ls_shift/su_mean 0.007
_refine_ls_structure_factor_coef Fsqd
_refine_ls_weighting_details 'calc w=1/[\s^2^(Fo^2^)+(0.0814P)^2^+3.9504P] where P=(Fo^2^+2Fc^2^)/3'
_refine_ls_weighting_scheme calc
_refine_ls_wR_factor_gt 0.1023
_refine_ls_wR_factor_ref 0.1092
_reflns_number_gt 5652
_reflns_number_total 6522
_reflns_threshold_expression >2sigma(I)
_cod_data_source_file ic049859ysi20040203_080612_4.cif
_cod_data_source_block furs
_cod_database_code 4311076

loop_
_symmetry_equiv_pos_as_xyz
'x, y, z'
'-x+1/2, -y+1/2, z+1/2'
'-x, y, -z+1/2'
'x+1/2, -y+1/2, -z'
'-x, -y, -z'
'x-1/2, y-1/2, -z-1/2'
'x, -y, z-1/2'
'-x-1/2, y-1/2, z'

loop_
_atom_site_label
_atom_site_type_symbol
_atom_site_fract_x
_atom_site_fract_y
_atom_site_fract_z
_atom_site_U_iso_or_equiv
_atom_site_adp_type
_atom_site_occupancy
_atom_site_symmetry_multiplicity
_atom_site_calc_flag
_atom_site_refinement_flags
_atom_site_disorder_assembly
_atom_site_disorder_group
Mn1 Mn 0.5000 0.09710(2) 0.7500 0.03371(15) Uani 1 2 d S . .
Mn2 Mn 0.5000 0.21934(2) 0.7500 0.03281(15) Uani 1 2 d S . .
Mn3 Mn 0.57602(3) 0.141311(17) 0.647650(13) 0.04217(14) Uani 1 1 d . . .
Mn4 Mn 0.33068(3) 0.174477(17) 0.684172(14) 0.04161(14) Uani 1 1 d . . .
O1 O 0.47607(11) 0.15825(6) 0.70563(5) 0.0330(4) Uani 1 1 d . . .
O11 O 0.45731(13) 0.03569(7) 0.70660(6) 0.0476(4) Uani 1 1 d . . .
O12 O 0.52395(14) 0.05512(8) 0.63494(7) 0.0539(5) Uani 1 1 d . . .
C11 C 0.4769(2) 0.02398(12) 0.66241(10) 0.0484(7) Uani 1 1 d . . .
C12 C 0.4375(3) -0.03339(15) 0.64338(12) 0.0753(10) Uani 1 1 d . . .
C13 C 0.4392(8) -0.0789(2) 0.6833(2) 0.177(4) Uani 1 1 d . . .
H13A H 0.5031 -0.0869 0.6923 0.40(9) Uiso 1 1 calc R . .
H13B H 0.4101 -0.1139 0.6717 0.18(2) Uiso 1 1 calc R . .
H13C H 0.4056 -0.0648 0.7111 0.21(3) Uiso 1 1 calc R . .
C14 C 0.3352(4) -0.0192(3) 0.6285(3) 0.146(2) Uani 1 1 d . . .
H14A H 0.3355 0.0093 0.6031 0.44(10) Uiso 1 1 calc R . .
H14B H 0.3017 -0.0043 0.6561 0.16(2) Uiso 1 1 calc R . .
H14C H 0.3049 -0.0539 0.6171 0.18(2) Uiso 1 1 calc R . .
C15 C 0.4903(6) -0.0529(3) 0.5990(2) 0.151(3) Uani 1 1 d . . .
H15A H 0.5539 -0.0620 0.6077 0.21(4) Uiso 1 1 calc R . .
H15B H 0.4902 -0.0224 0.5752 0.118(18) Uiso 1 1 calc R . .
H15C H 0.4606 -0.0867 0.5856 0.104(13) Uiso 1 1 calc R . .
O21 O 0.64384(12) 0.09294(7) 0.71506(6) 0.0439(4) Uani 1 1 d . . .
O22 O 0.73835(13) 0.10657(9) 0.77867(7) 0.0542(5) Uani 1 1 d . . .
C21 C 0.71882(19) 0.08336(11) 0.73845(10) 0.0456(6) Uani 1 1 d . . .
C22 C 0.7916(2) 0.04184(13) 0.71610(11) 0.0585(7) Uani 1 1 d . . .
C23 C 0.8519(4) 0.0764(2) 0.6819(2) 0.120(2) Uani 1 1 d . . .
H23A H 0.8132 0.0938 0.6574 0.122(19) Uiso 1 1 calc R . .
H23B H 0.8971 0.0513 0.6668 0.121(15) Uiso 1 1 calc R . .
H23C H 0.8841 0.1062 0.6997 0.21(4) Uiso 1 1 calc R . .
C24 C 0.7406(4) -0.0052(2) 0.6873(2) 0.1171(17) Uani 1 1 d . . .
H24A H 0.7029 0.0125 0.6624 0.21(3) Uiso 1 1 calc R . .
H24B H 0.7009 -0.0270 0.7088 0.24(4) Uiso 1 1 calc R . .
H24C H 0.7858 -0.0306 0.6726 0.144(18) Uiso 1 1 calc R . .
C25 C 0.8509(4) 0.0133(3) 0.75531(19) 0.1152(18) Uani 1 1 d . . .
H25A H 0.8956 -0.0124 0.7405 0.106(13) Uiso 1 1 calc R . .
H25B H 0.8110 -0.0083 0.7768 0.24(4) Uiso 1 1 calc R . .
H25C H 0.8836 0.0427 0.7734 0.14(2) Uiso 1 1 calc R . .
O31 O 0.65717(12) 0.22328(8) 0.74062(6) 0.0433(4) Uani 1 1 d . . .
O32 O 0.67134(13) 0.21067(9) 0.66071(7) 0.0531(5) Uani 1 1 d . . .
C31 C 0.69533(18) 0.23379(11) 0.70004(10) 0.0424(6) Uani 1 1 d . . .
C32 C 0.7779(2) 0.27727(13) 0.69971(11) 0.0570(7) Uani 1 1 d . . .
C33 C 0.7976(3) 0.2995(2) 0.64840(15) 0.0940(14) Uani 1 1 d . . .
H33A H 0.7436 0.3200 0.6365 0.114(17) Uiso 1 1 calc R . .
H33B H 0.8110 0.2674 0.6274 0.13(2) Uiso 1 1 calc R . .
H33C H 0.8507 0.3252 0.6491 0.090(12) Uiso 1 1 calc R . .
C34 C 0.8637(2) 0.2452(2) 0.71849(19) 0.0933(13) Uani 1 1 d . . .
H34A H 0.8519 0.2318 0.7510 0.132(19) Uiso 1 1 calc R . .
H34B H 0.9168 0.2708 0.7185 0.100(13) Uiso 1 1 calc R . .
H34C H 0.8765 0.2126 0.6978 0.15(2) Uiso 1 1 calc R . .
C35 C 0.7542(3) 0.32733(17) 0.73367(16) 0.0897(12) Uani 1 1 d . . .
H35A H 0.6999 0.3474 0.7217 0.114(17) Uiso 1 1 calc R . .
H35B H 0.8064 0.3537 0.7351 0.112(14) Uiso 1 1 calc R . .
H35C H 0.7415 0.3125 0.7656 0.103(14) Uiso 1 1 calc R . .
O41 O 0.50680(12) 0.28076(7) 0.79893(6) 0.0455(4) Uani 1 1 d . . .
O42 O 0.63499(14) 0.25932(8) 0.84238(7) 0.0521(5) Uani 1 1 d . . .
C41 C 0.56623(19) 0.29052(11) 0.83258(9) 0.0439(6) Uani 1 1 d . . .
C42 C 0.5486(2) 0.34544(13) 0.86282(11) 0.0586(8) Uani 1 1 d . . .
C43 C 0.6374(4) 0.3647(3) 0.8868(3) 0.156(3) Uani 1 1 d . . .
H43A H 0.6254 0.3989 0.9057 0.150(19) Uiso 1 1 calc R . .
H43B H 0.6837 0.3731 0.8624 0.24(5) Uiso 1 1 calc R . .
H43C H 0.6600 0.3344 0.9077 0.18(3) Uiso 1 1 calc R . .
C44 C 0.4797(7) 0.3286(3) 0.9016(3) 0.188(4) Uani 1 1 d . . .
H44A H 0.4220 0.3163 0.8867 0.30(6) Uiso 1 1 calc R . .
H44B H 0.4678 0.3613 0.9223 0.152(19) Uiso 1 1 calc R . .
H44C H 0.5051 0.2973 0.9205 0.41(9) Uiso 1 1 calc R . .
C45 C 0.5107(7) 0.3923(2) 0.8320(3) 0.175(4) Uani 1 1 d . . .
H45A H 0.4532 0.3796 0.8172 0.29(5) Uiso 1 1 calc R . .
H45B H 0.5555 0.4017 0.8071 0.22(4) Uiso 1 1 calc R . .
H45C H 0.4988 0.4259 0.8516 0.16(2) Uiso 1 1 calc R . .
O51 O 0.48827(15) 0.17117(10) 0.59024(7) 0.0623(5) Uani 1 1 d . . .
O52 O 0.34527(15) 0.14170(10) 0.61249(7) 0.0623(6) Uani 1 1 d . . .
C51 C 0.4049(2) 0.15681(13) 0.58129(10) 0.0564(7) Uani 1 1 d . . .
C52 C 0.3722(3) 0.15700(19) 0.52742(12) 0.0790(10) Uani 1 1 d . . .
C53 C 0.3628(9) 0.0937(3) 0.5123(2) 0.176(3) Uani 1 1 d . . .
H53A H 0.3424 0.0917 0.4791 0.16(2) Uiso 1 1 calc R . .
H53B H 0.3175 0.0748 0.5328 0.34(7) Uiso 1 1 calc R . .
H53C H 0.4225 0.0748 0.5155 0.26(6) Uiso 1 1 calc R . .
C54 C 0.2782(5) 0.1865(5) 0.5240(2) 0.190(4) Uani 1 1 d . . .
H54A H 0.2847 0.2266 0.5329 0.43(10) Uiso 1 1 calc R . .
H54B H 0.2347 0.1679 0.5457 0.27(5) Uiso 1 1 calc R . .
H54C H 0.2551 0.1838 0.4913 0.17(2) Uiso 1 1 calc R . .
C55 C 0.4415(6) 0.1863(5) 0.49567(16) 0.162(3) Uani 1 1 d . . .
H55A H 0.4461 0.2265 0.5047 0.27(5) Uiso 1 1 calc R . .
H55B H 0.4217 0.1834 0.4624 0.18(2) Uiso 1 1 calc R . .
H55C H 0.5018 0.1682 0.4994 0.15(3) Uiso 1 1 calc R . .
O61 O 0.68179(16) 0.11902(11) 0.58700(8) 0.0719(6) Uani 1 1 d . . .
C61 C 0.7302(5) 0.1636(2) 0.5618(2) 0.132(2) Uani 1 1 d . . .
H61A H 0.7864 0.1748 0.5794 0.17(3) Uiso 1 1 calc R . .
H61B H 0.6903 0.1975 0.5582 0.119(19) Uiso 1 1 calc R . .
C62 C 0.6741(4) 0.0696(3) 0.55513(18) 0.1131(17) Uani 1 1 d . . .
H62A H 0.7041 0.0360 0.5697 0.24(4) Uiso 1 1 calc R . .
H62B H 0.6086 0.0604 0.5492 0.23(4) Uiso 1 1 calc R . .
C63 C 0.7198(6) 0.0846(4) 0.5106(2) 0.181(3) Uani 1 1 d . . .
H63A H 0.7252 0.0607 0.4834 0.20(3) Uiso 1 1 calc R . .
C64 C 0.7546(8) 0.1401(3) 0.5145(3) 0.247(6) Uani 1 1 d . . .
H64A H 0.7885 0.1596 0.4906 0.23(3) Uiso 1 1 calc R . .
O71 O 0.17941(15) 0.19916(11) 0.66055(9) 0.0720(6) Uani 1 1 d . . .
C71 C 0.1097(4) 0.1567(2) 0.6512(2) 0.1172(18) Uani 1 1 d . . .
H71A H 0.0733 0.1491 0.6804 0.26(5) Uiso 1 1 calc R . .
H71B H 0.1385 0.1207 0.6406 0.111(17) Uiso 1 1 calc R . .
C72 C 0.0480(3) 0.1806(3) 0.6121(2) 0.132(2) Uani 1 1 d . . .
H72A H 0.0615 0.1621 0.5812 0.17(3) Uiso 1 1 calc R . .
H72B H -0.0177 0.1743 0.6199 0.138(18) Uiso 1 1 calc R . .
C73 C 0.0686(4) 0.2427(3) 0.6096(3) 0.142(2) Uani 1 1 d . . .
H73A H 0.0788 0.2544 0.5762 0.22(4) Uiso 1 1 calc R . .
H73B H 0.0164 0.2649 0.6226 0.29(5) Uiso 1 1 calc R . .
C74 C 0.1521(4) 0.2530(2) 0.6381(2) 0.1118(17) Uani 1 1 d . . .
H74A H 0.1397 0.2820 0.6628 0.25(4) Uiso 1 1 calc R . .
H74B H 0.2023 0.2671 0.6173 0.20(3) Uiso 1 1 calc R . .
C1A C 0.463(2) 0.4603(12) 1.0035(14) 0.233(10) Uiso 0.50 1 d P . .
C2A C 0.486(3) 0.5015(16) 0.9589(11) 0.255(12) Uiso 0.50 1 d P . .
O1A O 0.436(3) 0.479(2) 1.0379(17) 0.295(18) Uiso 0.25 1 d P . .
O2A O 0.432(3) 0.481(2) 0.9740(18) 0.255(16) Uiso 0.25 1 d P . .

loop_
_atom_site_aniso_label
_atom_site_aniso_U_11
_atom_site_aniso_U_22
_atom_site_aniso_U_33
_atom_site_aniso_U_23
_atom_site_aniso_U_13
_atom_site_aniso_U_12
Mn1 0.0387(3) 0.0282(3) 0.0341(3) 0.000 0.0040(2) 0.000
Mn2 0.0391(3) 0.0285(3) 0.0308(3) 0.000 -0.0010(2) 0.000
Mn3 0.0470(3) 0.0435(3) 0.0361(2) -0.00374(17) 0.00906(16) -0.00473(17)
Mn4 0.0392(2) 0.0461(3) 0.0396(2) 0.00034(17) -0.00272(16) -0.00106(16)
O1 0.0371(8) 0.0318(9) 0.0301(8) -0.0016(7) 0.0010(7) 0.0002(7)
O11 0.0574(11) 0.0383(10) 0.0473(10) -0.0099(8) 0.0093(9) -0.0084(8)
O12 0.0654(12) 0.0486(11) 0.0477(10) -0.0116(9) 0.0110(9) -0.0083(10)
C11 0.0538(16) 0.0395(15) 0.0519(16) -0.0096(13) 0.0078(13) -0.0027(13)
C12 0.097(3) 0.059(2) 0.069(2) -0.0279(17) 0.0180(19) -0.0284(18)
C13 0.356(11) 0.053(3) 0.122(4) -0.018(3) 0.039(6) -0.080(4)
C14 0.116(4) 0.157(5) 0.164(5) -0.077(5) 0.007(4) -0.066(4)
C15 0.215(8) 0.098(4) 0.140(5) -0.082(4) 0.081(5) -0.063(4)
O21 0.0390(10) 0.0443(10) 0.0483(10) 0.0018(8) 0.0053(8) 0.0052(7)
O22 0.0472(11) 0.0603(12) 0.0551(12) -0.0056(10) -0.0028(9) 0.0132(9)
C21 0.0432(15) 0.0393(14) 0.0544(17) 0.0058(13) 0.0085(13) 0.0040(12)
C22 0.0488(16) 0.0574(18) 0.0692(19) -0.0007(15) 0.0085(14) 0.0141(14)
C23 0.104(3) 0.104(4) 0.151(4) 0.022(4) 0.080(4) 0.030(3)
C24 0.107(3) 0.077(3) 0.167(5) -0.050(3) -0.002(4) 0.035(3)
C25 0.109(3) 0.128(4) 0.109(3) -0.006(4) -0.001(3) 0.078(3)
O31 0.0415(10) 0.0452(10) 0.0433(10) 0.0035(8) 0.0047(8) -0.0062(8)
O32 0.0582(12) 0.0559(12) 0.0453(11) -0.0028(9) 0.0100(9) -0.0166(9)
C31 0.0416(14) 0.0387(14) 0.0470(16) 0.0036(12) 0.0064(12) -0.0021(11)
C32 0.0557(17) 0.0579(18) 0.0573(17) 0.0036(14) 0.0054(14) -0.0188(14)
C33 0.096(3) 0.104(3) 0.083(3) 0.025(3) 0.010(2) -0.053(3)
C34 0.051(2) 0.108(3) 0.121(4) 0.021(3) -0.007(2) -0.021(2)
C35 0.101(3) 0.062(2) 0.106(3) -0.012(2) 0.007(3) -0.036(2)
O41 0.0545(11) 0.0373(10) 0.0446(10) -0.0083(8) -0.0069(8) 0.0015(8)
O42 0.0561(12) 0.0495(11) 0.0508(11) -0.0079(9) -0.0111(9) 0.0012(10)
C41 0.0521(16) 0.0389(14) 0.0407(14) -0.0033(12) -0.0011(12) -0.0071(12)
C42 0.071(2) 0.0470(17) 0.0577(17) -0.0182(14) -0.0079(15) -0.0012(15)
C43 0.125(5) 0.124(5) 0.218(7) -0.120(5) -0.071(6) 0.019(4)
C44 0.249(9) 0.135(6) 0.180(6) -0.101(5) 0.136(6) -0.047(5)
C45 0.337(10) 0.054(3) 0.134(5) -0.042(3) -0.079(7) 0.057(4)
O51 0.0657(14) 0.0744(14) 0.0467(11) 0.0050(10) -0.0012(9) -0.0032(11)
O52 0.0681(13) 0.0769(14) 0.0417(11) -0.0102(10) 0.0027(10) -0.0086(11)
C51 0.067(2) 0.0640(19) 0.0386(15) -0.0051(14) -0.0020(15) 0.0048(15)
C52 0.083(2) 0.112(3) 0.0420(17) -0.0088(18) -0.0041(16) 0.005(2)
C53 0.308(11) 0.155(6) 0.066(3) -0.035(4) -0.042(5) -0.033(8)
C54 0.149(6) 0.345(12) 0.077(3) 0.020(5) -0.026(4) 0.105(7)
C55 0.165(7) 0.271(10) 0.050(3) 0.035(4) -0.012(3) -0.071(6)
O61 0.0808(15) 0.0783(15) 0.0565(12) -0.0095(12) 0.0269(11) -0.0074(12)
C61 0.181(6) 0.112(4) 0.103(4) -0.012(3) 0.091(4) -0.050(4)
C62 0.136(4) 0.113(4) 0.090(3) -0.047(3) 0.055(3) -0.022(3)
C63 0.245(8) 0.205(8) 0.094(4) -0.073(5) 0.076(5) -0.050(6)
C64 0.447(16) 0.144(6) 0.152(6) -0.041(5) 0.209(9) -0.093(8)
O71 0.0533(12) 0.0797(15) 0.0829(15) 0.0050(13) -0.0151(11) 0.0068(11)
C71 0.081(3) 0.110(4) 0.161(5) 0.012(3) -0.054(3) -0.020(3)
C72 0.066(3) 0.221(7) 0.109(4) -0.016(4) -0.032(3) -0.011(4)
C73 0.081(3) 0.184(7) 0.160(5) 0.071(5) -0.033(3) 0.004(4)
C74 0.099(3) 0.101(3) 0.135(4) 0.024(3) -0.051(3) 0.025(3)

loop_
_atom_type_symbol
_atom_type_description
_atom_type_scat_dispersion_real
_atom_type_scat_dispersion_imag
_atom_type_scat_source
C C 0.0033 0.0016 'International Tables Vol C Tables 4.2.6.8 and 6.1.1.4'
H H 0.0000 0.0000 'International Tables Vol C Tables 4.2.6.8 and 6.1.1.4'
O O 0.0106 0.0060 'International Tables Vol C Tables 4.2.6.8 and 6.1.1.4'
Mn Mn 0.3368 0.7283 'International Tables Vol C Tables 4.2.6.8 and 6.1.1.4'

loop_
_geom_angle_atom_site_label_1
_geom_angle_atom_site_label_2
_geom_angle_atom_site_label_3
_geom_angle
_geom_angle_site_symmetry_1
_geom_angle_site_symmetry_3
_geom_angle_publ_flag
O1 Mn1 O1 83.89(9) . 3_656 ?
O1 Mn1 O11 95.16(7) . . ?
O1 Mn1 O11 172.15(7) 3_656 . ?
O1 Mn1 O11 172.15(7) . 3_656 ?
O1 Mn1 O11 95.16(7) 3_656 3_656 ?
O11 Mn1 O11 86.82(11) . 3_656 ?
O1 Mn1 O21 85.46(6) . . ?
O1 Mn1 O21 98.17(6) 3_656 . ?
O11 Mn1 O21 89.50(7) . . ?
O11 Mn1 O21 86.97(7) 3_656 . ?
O1 Mn1 O21 98.17(6) . 3_656 ?
O1 Mn1 O21 85.46(6) 3_656 3_656 ?
O11 Mn1 O21 86.97(7) . 3_656 ?
O11 Mn1 O21 89.50(7) 3_656 3_656 ?
O21 Mn1 O21 175.14(9) . 3_656 ?
O1 Mn1 Mn2 41.95(5) . . ?
O1 Mn1 Mn2 41.95(5) 3_656 . ?
O11 Mn1 Mn2 136.59(6) . . ?
O11 Mn1 Mn2 136.59(6) 3_656 . ?
O21 Mn1 Mn2 92.43(4) . . ?
O21 Mn1 Mn2 92.43(4) 3_656 . ?
O1 Mn1 Mn3 41.73(5) . . ?
O1 Mn1 Mn3 105.67(5) 3_656 . ?
O11 Mn1 Mn3 78.29(5) . . ?
O11 Mn1 Mn3 131.92(5) 3_656 . ?
O21 Mn1 Mn3 47.99(4) . . ?
O21 Mn1 Mn3 134.14(5) 3_656 . ?
Mn2 Mn1 Mn3 71.327(12) . . ?
O1 Mn1 Mn3 105.67(5) . 3_656 ?
O1 Mn1 Mn3 41.73(5) 3_656 3_656 ?
O11 Mn1 Mn3 131.92(5) . 3_656 ?
O11 Mn1 Mn3 78.29(5) 3_656 3_656 ?
O21 Mn1 Mn3 134.14(5) . 3_656 ?
O21 Mn1 Mn3 47.99(5) 3_656 3_656 ?
Mn2 Mn1 Mn3 71.327(12) . 3_656 ?
Mn3 Mn1 Mn3 142.65(2) . 3_656 ?
O1 Mn2 O1 83.95(9) . 3_656 ?
O1 Mn2 O41 94.94(7) . 3_656 ?
O1 Mn2 O41 172.03(7) 3_656 3_656 ?
O1 Mn2 O41 172.03(7) . . ?
O1 Mn2 O41 94.94(7) 3_656 . ?
O41 Mn2 O41 87.23(11) 3_656 . ?
O1 Mn2 O31 97.75(6) . . ?
O1 Mn2 O31 85.71(6) 3_656 . ?
O41 Mn2 O31 86.62(7) 3_656 . ?
O41 Mn2 O31 90.03(7) . . ?
O1 Mn2 O31 85.71(6) . 3_656 ?
O1 Mn2 O31 97.75(7) 3_656 3_656 ?
O41 Mn2 O31 90.03(7) 3_656 3_656 ?
O41 Mn2 O31 86.62(7) . 3_656 ?
O31 Mn2 O31 175.37(9) . 3_656 ?
O1 Mn2 Mn1 41.98(5) . . ?
O1 Mn2 Mn1 41.98(5) 3_656 . ?
O41 Mn2 Mn1 136.39(5) 3_656 . ?
O41 Mn2 Mn1 136.39(5) . . ?
O31 Mn2 Mn1 92.31(5) . . ?
O31 Mn2 Mn1 92.31(5) 3_656 . ?
O1 Mn2 Mn4 42.00(5) . . ?
O1 Mn2 Mn4 105.11(5) 3_656 . ?
O41 Mn2 Mn4 78.85(5) 3_656 . ?
O41 Mn2 Mn4 131.54(5) . . ?
O31 Mn2 Mn4 134.33(5) . . ?
O31 Mn2 Mn4 47.73(5) 3_656 . ?
Mn1 Mn2 Mn4 71.065(11) . . ?
O1 Mn2 Mn4 105.11(5) . 3_656 ?
O1 Mn2 Mn4 42.00(5) 3_656 3_656 ?
O41 Mn2 Mn4 131.54(5) 3_656 3_656 ?
O41 Mn2 Mn4 78.85(5) . 3_656 ?
O31 Mn2 Mn4 47.73(4) . 3_656 ?
O31 Mn2 Mn4 134.33(5) 3_656 3_656 ?
Mn1 Mn2 Mn4 71.065(11) . 3_656 ?
Mn4 Mn2 Mn4 142.13(2) . 3_656 ?
O51 Mn3 O32 104.86(8) . . ?
O51 Mn3 O12 88.62(8) . . ?
O32 Mn3 O12 160.42(8) . . ?
O51 Mn3 O1 95.85(7) . . ?
O32 Mn3 O1 99.13(7) . . ?
O12 Mn3 O1 93.42(6) . . ?
O51 Mn3 O61 85.33(9) . . ?
O32 Mn3 O61 82.71(8) . . ?
O12 Mn3 O61 84.34(8) . . ?
O1 Mn3 O61 177.45(8) . . ?
O51 Mn3 O21 166.46(7) . . ?
O32 Mn3 O21 87.81(7) . . ?
O12 Mn3 O21 80.37(7) . . ?
O1 Mn3 O21 77.12(6) . . ?
O61 Mn3 O21 101.26(8) . . ?
O51 Mn3 Mn1 124.07(6) . . ?
O32 Mn3 Mn1 107.95(5) . . ?
O12 Mn3 Mn1 74.37(5) . . ?
O1 Mn3 Mn1 35.50(4) . . ?
O61 Mn3 Mn1 142.24(7) . . ?
O21 Mn3 Mn1 45.24(4) . . ?
O22 Mn4 O52 103.37(8) 3_656 . ?
O22 Mn4 O42 161.25(8) 3_656 3_656 ?
O52 Mn4 O42 89.20(8) . 3_656 ?
O22 Mn4 O1 100.55(7) 3_656 . ?
O52 Mn4 O1 95.58(7) . . ?
O42 Mn4 O1 91.85(7) 3_656 . ?
O22 Mn4 O71 83.42(8) 3_656 . ?
O52 Mn4 O71 85.30(9) . . ?
O42 Mn4 O71 83.83(8) 3_656 . ?
O1 Mn4 O71 175.58(8) . . ?
O22 Mn4 O31 87.90(7) 3_656 3_656 ?
O52 Mn4 O31 167.60(7) . 3_656 ?
O42 Mn4 O31 81.20(7) 3_656 3_656 ?
O1 Mn4 O31 77.03(6) . 3_656 ?
O71 Mn4 O31 101.33(8) . 3_656 ?
O22 Mn4 Mn2 108.51(5) 3_656 . ?
O52 Mn4 Mn2 124.71(6) . . ?
O42 Mn4 Mn2 74.04(5) 3_656 . ?
O1 Mn4 Mn2 35.46(4) . . ?
O71 Mn4 Mn2 141.40(6) . . ?
O31 Mn4 Mn2 44.95(4) 3_656 . ?
Mn2 O1 Mn1 96.08(7) . . ?
Mn2 O1 Mn3 119.25(8) . . ?
Mn1 O1 Mn3 102.77(7) . . ?
Mn2 O1 Mn4 102.54(7) . . ?
Mn1 O1 Mn4 118.14(7) . . ?
Mn3 O1 Mn4 116.94(7) . . ?
C11 O11 Mn1 131.97(17) . . ?
C11 O12 Mn3 128.52(16) . . ?
O12 C11 O11 125.2(2) . . ?
O12 C11 C12 119.4(2) . . ?
O11 C11 C12 115.4(2) . . ?
C15 C12 C13 111.9(5) . . ?
C15 C12 C11 110.7(3) . . ?
C13 C12 C11 110.1(3) . . ?
C15 C12 C14 108.6(5) . . ?
C13 C12 C14 110.6(6) . . ?
C11 C12 C14 104.7(3) . . ?
C21 O21 Mn1 123.68(16) . . ?
C21 O21 Mn3 145.43(16) . . ?
Mn1 O21 Mn3 86.77(6) . . ?
C21 O22 Mn4 129.57(17) . 3_656 ?
O22 C21 O21 123.9(2) . . ?
O22 C21 C22 117.8(3) . . ?
O21 C21 C22 118.3(3) . . ?
C23 C22 C25 110.8(4) . . ?
C23 C22 C24 108.9(4) . . ?
C25 C22 C24 109.0(4) . . ?
C23 C22 C21 107.7(3) . . ?
C25 C22 C21 111.1(3) . . ?
C24 C22 C21 109.2(3) . . ?
C31 O31 Mn2 122.36(16) . . ?
C31 O31 Mn4 146.40(16) . 3_656 ?
Mn2 O31 Mn4 87.32(6) . 3_656 ?
C31 O32 Mn3 129.72(16) . . ?
O32 C31 O31 124.3(2) . . ?
O32 C31 C32 118.6(2) . . ?
O31 C31 C32 117.2(2) . . ?
C34 C32 C35 109.8(3) . . ?
C34 C32 C33 109.3(3) . . ?
C35 C32 C33 110.6(3) . . ?
C34 C32 C31 107.1(3) . . ?
C35 C32 C31 108.6(3) . . ?
C33 C32 C31 111.3(3) . . ?
C41 O41 Mn2 131.34(17) . . ?
C41 O42 Mn4 129.26(16) . 3_656 ?
O42 C41 O41 125.3(2) . . ?
O42 C41 C42 119.2(2) . . ?
O41 C41 C42 115.5(2) . . ?
C45 C42 C43 110.3(5) . . ?
C45 C42 C44 111.0(7) . . ?
C43 C42 C44 108.5(6) . . ?
C45 C42 C41 110.6(3) . . ?
C43 C42 C41 110.3(3) . . ?
C44 C42 C41 106.1(3) . . ?
C51 O51 Mn3 127.9(2) . . ?
C51 O52 Mn4 127.03(19) . . ?
O52 C51 O51 125.3(3) . . ?
O52 C51 C52 116.7(3) . . ?
O51 C51 C52 118.0(3) . . ?
C55 C52 C54 110.5(6) . . ?
C55 C52 C53 109.6(6) . . ?
C54 C52 C53 109.7(7) . . ?
C55 C52 C51 111.3(4) . . ?
C54 C52 C51 109.1(3) . . ?
C53 C52 C51 106.5(4) . . ?
C61 O61 C62 108.2(3) . . ?
C61 O61 Mn3 120.6(3) . . ?
C62 O61 Mn3 124.5(2) . . ?
O61 C61 C64 106.5(5) . . ?
C63 C62 O61 107.2(5) . . ?
C64 C63 C62 108.7(5) . . ?
C63 C64 C61 109.4(5) . . ?
C71 O71 C74 109.2(3) . . ?
C71 O71 Mn4 122.1(3) . . ?
C74 O71 Mn4 125.6(3) . . ?
O71 C71 C72 106.7(5) . . ?
C73 C72 C71 106.0(4) . . ?
C74 C73 C72 107.5(5) . . ?
C73 C74 O71 108.3(5) . . ?
O2A C1A O1A 110(4) . . ?
O2A C1A C2A 118(4) . 5_667 ?
O1A C1A C2A 51(3) . 5_667 ?
O2A C1A C2A 38(3) . . ?
O1A C1A C2A 120(4) . . ?
C2A C1A C2A 94(2) 5_667 . ?
O2A C1A O2A 104(3) . 5_667 ?
O1A C1A O2A 75(3) . 5_667 ?
C2A C1A O2A 26.0(18) 5_667 5_667 ?
C2A C1A O2A 72.1(16) . 5_667 ?
O2A C1A C1A 76(3) . 5_667 ?
O1A C1A C1A 85(3) . 5_667 ?
C2A C1A C1A 48.0(17) 5_667 5_667 ?
C2A C1A C1A 46.4(16) . 5_667 ?
O2A C1A C1A 28.2(12) 5_667 5_667 ?
O2A C2A O1A 150(6) . 5_667 ?
O2A C2A C1A 111(4) . 5_667 ?
O1A C2A C1A 46(2) 5_667 5_667 ?
O2A C2A C1A 40(3) . . ?
O1A C2A C1A 111(4) 5_667 . ?
C1A C2A C1A 86(2) 5_667 . ?
C1A O1A C2A 84(4) . 5_667 ?
C1A O1A O2A 34(2) . . ?
C2A O1A O2A 96(3) 5_667 . ?
C1A O2A C2A 102(5) . . ?
C1A O2A O1A 36(3) . . ?
C2A O2A O1A 113(4) . . ?
C1A O2A C1A 76(3) . 5_667 ?
C2A O2A C1A 43(3) . 5_667 ?
O1A O2A C1A 72(2) . 5_667 ?

loop_
_geom_bond_atom_site_label_1
_geom_bond_atom_site_label_2
_geom_bond_distance
_geom_bond_site_symmetry_2
_geom_bond_publ_flag
Mn1 O1 1.8948(15) . ?
Mn1 O1 1.8949(15) 3_656 ?
Mn1 O11 1.9485(17) . ?
Mn1 O11 1.9485(17) 3_656 ?
Mn1 O21 2.2632(17) . ?
Mn1 O21 2.2632(17) 3_656 ?
Mn1 Mn2 2.8172(8) . ?
Mn1 Mn3 3.1824(6) . ?
Mn1 Mn3 3.1824(6) 3_656 ?
Mn2 O1 1.8938(15) . ?
Mn2 O1 1.8938(15) 3_656 ?
Mn2 O41 1.9553(17) 3_656 ?
Mn2 O41 1.9553(17) . ?
Mn2 O31 2.2534(17) . ?
Mn2 O31 2.2534(17) 3_656 ?
Mn2 Mn4 3.1861(5) . ?
Mn2 Mn4 3.1861(5) 3_656 ?
Mn3 O51 2.127(2) . ?
Mn3 O32 2.1271(19) . ?
Mn3 O12 2.1489(19) . ?
Mn3 O1 2.1719(16) . ?
Mn3 O61 2.304(2) . ?
Mn3 O21 2.3685(18) . ?
Mn4 O22 2.1115(19) 3_656 ?
Mn4 O52 2.121(2) . ?
Mn4 O42 2.1437(19) 3_656 ?
Mn4 O1 2.1838(16) . ?
Mn4 O71 2.319(2) . ?
Mn4 O31 2.3604(18) 3_656 ?
O11 C11 1.275(3) . ?
O12 C11 1.238(3) . ?
C11 C12 1.529(4) . ?
C12 C15 1.502(6) . ?
C12 C13 1.518(7) . ?
C12 C14 1.547(7) . ?
O21 C21 1.265(3) . ?
O22 C21 1.259(3) . ?
O22 Mn4 2.1115(19) 3_656 ?
C21 C22 1.538(4) . ?
C22 C23 1.502(5) . ?
C22 C25 1.519(5) . ?
C22 C24 1.525(6) . ?
O31 C31 1.264(3) . ?
O31 Mn4 2.3604(18) 3_656 ?
O32 C31 1.253(3) . ?
C31 C32 1.545(4) . ?
C32 C34 1.517(5) . ?
C32 C35 1.522(5) . ?
C32 C33 1.527(5) . ?
O41 C41 1.274(3) . ?
O42 C41 1.244(3) . ?
O42 Mn4 2.1437(19) 3_656 ?
C41 C42 1.535(4) . ?
C42 C45 1.475(6) . ?
C42 C43 1.492(6) . ?
C42 C44 1.500(7) . ?
O51 C51 1.256(4) . ?
O52 C51 1.256(4) . ?
C51 C52 1.553(4) . ?
C52 C55 1.481(7) . ?
C52 C54 1.503(7) . ?
C52 C53 1.522(7) . ?
O61 C61 1.419(5) . ?
O61 C62 1.441(5) . ?
C61 C64 1.450(8) . ?
C62 C63 1.429(7) . ?
C63 C64 1.378(9) . ?
O71 C71 1.417(5) . ?
O71 C74 1.439(5) . ?
C71 C72 1.494(7) . ?
C72 C73 1.463(8) . ?
C73 C74 1.442(7) . ?
C1A O2A 1.04(4) . ?
C1A O1A 1.11(4) . ?
C1A C2A 1.54(4) 5_667 ?
C1A C2A 1.59(4) . ?
C1A O2A 2.12(4) 5_667 ?
C1A C1A 2.13(6) 5_667 ?
C2A O2A 1.00(4) . ?
C2A O1A 1.20(5) 5_667 ?
C2A C1A 1.54(4) 5_667 ?
O1A C2A 1.20(5) 5_667 ?
O1A O2A 1.76(6) . ?
O2A C1A 2.12(4) 5_667 ?
